data_1521745
loop_
_publ_author_name
'Perrin, C.'
'Menguy, N.'
'Suard, E.'
'Muller, C.'
'Caranoni, C.'
'Stepanov, A.'

_publ_section_title
;
 Neutron diffraction study of the relaxor-ferroelectric phase transition
 in disordered Pb (Sc1/2 Nb1/2) O3
;
_journal_name_full 'Journal of Physics: Condensed Matter'
_journal_page_first 7523
_journal_page_last 7539
_journal_volume 12
_journal_year 2000
_chemical_formula_sum 'Nb0.52 O3 Pb Sc0.48'
_chemical_name_systematic 'Pb (Sc0.48 Nb0.52) O3'
_space_group_IT_number 160
_symmetry_space_group_name_Hall 'R 3 -2"'
_symmetry_space_group_name_H-M 'R 3 m :H'
_cell_angle_alpha 90
_cell_angle_beta 90
_cell_angle_gamma 120
_cell_formula_units_Z 3
_cell_length_a 5.7644
_cell_length_b 5.7644
_cell_length_c 7.0859
_cell_volume 203.908
_citation_journal_id_ASTM JCOMEL
_cod_data_source_file Perrin_JCOMEL_2000_1476.cif
_cod_data_source_block Nb0.52O3Pb1Sc0.48
_cod_original_cell_volume 203.9078
_cod_original_formula_sum 'Nb0.52 O3 Pb1 Sc0.48'
_cod_database_code 1521745

loop_
_symmetry_equiv_pos_as_xyz
x,y,z
-y,x-y,z
-x+y,-x,z
-y,-x,z
x,x-y,z
-x+y,y,z
x+2/3,y+1/3,z+1/3
-y+2/3,x-y+1/3,z+1/3
-x+y+2/3,-x+1/3,z+1/3
-y+2/3,-x+1/3,z+1/3
x+2/3,x-y+1/3,z+1/3
-x+y+2/3,y+1/3,z+1/3
x+1/3,y+2/3,z+2/3
-y+1/3,x-y+2/3,z+2/3
-x+y+1/3,-x+2/3,z+2/3
-y+1/3,-x+2/3,z+2/3
x+1/3,x-y+2/3,z+2/3
-x+y+1/3,y+2/3,z+2/3

loop_
_atom_site_label
_atom_site_type_symbol
_atom_site_fract_x
_atom_site_fract_y
_atom_site_fract_z
_atom_site_occupancy
_atom_site_U_iso_or_equiv
Sc1 Sc+3 0 0 0.032 0.48 0.0
Nb1 Nb+5 0 0 0.032 0.52 0.0
O1 O-2 0.3426 0.1713 0.221 1 0.0
Pb1 Pb+2 0 0 0.5 1 0.0
